data_4116926
loop_
_publ_author_name
'Alan M. Allgeier'
'Caroline S. Slone'
'Chad A. Mirkin'
'Louise M. Liable-Sands'
'Glenn P. A. Yap'
'Arnold L. Rheingold'

_publ_contact_author
;
    Professor Chad A. Mirkin
 Department of Chemistry; Northwestern University; 2145 Sheridan Road;
Evanston, IL 60208-3113
;
_publ_contact_author_email ' camirkin@chem.nwu.edu '
_publ_contact_author_fax ' (847) 491-7713 '
_publ_contact_author_phone ' (847) 491-2907 '
_publ_section_title
;
 Electrochemically Controlling Ligand Binding Affinity for Transition
 Metals via RHLs: The Importance of Electrostatic Effects
;
_journal_name_full 'Journal of the American Chemical Society'
_journal_page_first 550
_journal_page_last 559
_journal_paper_doi 10.1021/ja963008a
_journal_volume 119
_journal_year 1997
_chemical_formula_sum 'C38 H60 B2 F8 Fe O2 P2 Pd'
_chemical_formula_weight 946.67
_chemical_name_systematic
; 
 ? 
;
_space_group_IT_number 14
_symmetry_cell_setting monoclinic
_symmetry_space_group_name_Hall '-P 2ybc'
_symmetry_space_group_name_H-M 'P 1 21/c 1'
_atom_sites_solution_hydrogens geom
_atom_sites_solution_primary direct
_atom_sites_solution_secondary difmap
_audit_creation_method SHELXL
_cell_angle_alpha 90.00
_cell_angle_beta 97.920(14)
_cell_angle_gamma 90.00
_cell_formula_units_Z 4
_cell_length_a 10.638(2)
_cell_length_b 17.011(3)
_cell_length_c 22.978(4)
_cell_measurement_reflns_used 24
_cell_measurement_temperature 247(2)
_cell_measurement_theta_max 12.5
_cell_measurement_theta_min 7.5
_cell_volume 4118.5(13)
_computing_cell_refinement 'Siemens P4'
_computing_data_collection 'Siemens P4'
_computing_data_reduction XSCANS
_computing_molecular_graphics XP
_computing_publication_material XCIF
_computing_structure_refinement 'SHELXL-5.03 (Sheldrick, 1994)'
_computing_structure_solution 'SHELXS-5.03 (Sheldrick, 1994)'
_diffrn_ambient_temperature 247(2)
_diffrn_measurement_device 'Siemens P4'
_diffrn_measurement_method omega
_diffrn_radiation_monochromator graphite
_diffrn_radiation_source 'fine-focus sealed tube'
_diffrn_radiation_type MoK\a
_diffrn_radiation_wavelength 0.71073
_diffrn_reflns_av_R_equivalents 0.0548
_diffrn_reflns_av_sigmaI/netI 0.1247
_diffrn_reflns_limit_h_max 11
_diffrn_reflns_limit_h_min -1
_diffrn_reflns_limit_k_max 18
_diffrn_reflns_limit_k_min -1
_diffrn_reflns_limit_l_max 24
_diffrn_reflns_limit_l_min -24
_diffrn_reflns_number 6943
_diffrn_reflns_theta_max 22.50
_diffrn_reflns_theta_min 2.15
_diffrn_standards_decay_% <1.0
_diffrn_standards_interval_count 197
_diffrn_standards_number 3
_exptl_absorpt_coefficient_mu 0.936
_exptl_crystal_colour red
_exptl_crystal_density_diffrn 1.527
_exptl_crystal_density_meas ?
_exptl_crystal_description 'thin plate'
_exptl_crystal_F_000 1952
_exptl_crystal_size_max 0.40
_exptl_crystal_size_mid 0.40
_exptl_crystal_size_min 0.08
_refine_diff_density_max 0.473
_refine_diff_density_min -0.554
_refine_diff_density_rms 0.088
_refine_ls_extinction_method none
_refine_ls_goodness_of_fit_all 0.848
_refine_ls_goodness_of_fit_obs 1.010
_refine_ls_hydrogen_treatment 'idealized contributions'
_refine_ls_matrix_type full
_refine_ls_number_parameters 514
_refine_ls_number_reflns 5381
_refine_ls_number_restraints 0
_refine_ls_restrained_S_all 0.851
_refine_ls_restrained_S_obs 1.010
_refine_ls_R_factor_all 0.0900
_refine_ls_R_factor_obs 0.0465
_refine_ls_shift/esd_max 0.066
_refine_ls_shift/esd_mean 0.004
_refine_ls_structure_factor_coef Fsqd
_refine_ls_weighting_details 'w=1/[\s^2^(Fo^2^)+(0.0300P)^2^+0.0000P] where P=(Fo^2^+2Fc^2^)/3'
_refine_ls_weighting_scheme calc
_refine_ls_wR_factor_all 0.1001
_refine_ls_wR_factor_obs 0.0899
_reflns_number_observed 3261
_reflns_number_total 5389
_reflns_observed_criterion >2sigma(I)
_cod_data_source_file ja963008a_1.cif
_cod_data_source_block mir02
_cod_depositor_comments
;
The following automatic conversions were performed:

'_exptl_crystal_density_meas' value 'Not measured' was changed to '?'
- the value is perceived as not measured.

Automatic conversion script
Id: cif_fix_values 3008 2015-01-20 13:52:24Z robertas 

The following automatic conversions were performed:

'_refine_ls_weighting_scheme' value 'calc
w=1/[\s^2^(Fo^2^)+(0.0300P)^2^+0.0000P] where P=(Fo^2^+2Fc^2^)/3' was
changed to 'calc'. New tag '_refine_ls_weighting_details' was
created. The value of the new tag was set to
'w=1/[\s^2^(Fo^2^)+(0.0300P)^2^+0.0000P] where P=(Fo^2^+2Fc^2^)/3'.

Automatic conversion script
Id: cif_fix_values 3143 2015-03-26 13:38:13Z robertas 
;
_cod_original_cell_volume 4118.6(13)
_cod_database_code 4116926

loop_
_symmetry_equiv_pos_as_xyz
'x, y, z'
'-x, y+1/2, -z+1/2'
'-x, -y, -z'
'x, -y-1/2, z-1/2'

loop_
_atom_site_aniso_label
_atom_site_aniso_U_11
_atom_site_aniso_U_22
_atom_site_aniso_U_33
_atom_site_aniso_U_23
_atom_site_aniso_U_13
_atom_site_aniso_U_12
Pd 0.0304(3) 0.0298(3) 0.0212(3) -0.0008(3) -0.0015(2) -0.0078(3)
Fe 0.0302(6) 0.0347(6) 0.0265(5) 0.0007(5) -0.0013(5) -0.0063(5)
P1 0.0317(11) 0.0261(10) 0.0261(9) -0.0020(8) -0.0020(9) -0.0050(9)
P2 0.0310(11) 0.0370(12) 0.0239(9) -0.0007(8) 0.0019(8) -0.0064(10)
O1 0.035(3) 0.038(3) 0.023(2) -0.001(2) -0.001(2) -0.015(3)
O2 0.044(3) 0.043(3) 0.021(2) 0.000(2) 0.002(2) -0.020(3)
C1 0.039(5) 0.046(5) 0.021(4) -0.010(4) -0.002(3) -0.003(4)
C2 0.053(5) 0.044(5) 0.028(4) 0.005(4) 0.004(4) -0.018(5)
C3 0.070(6) 0.040(5) 0.036(4) 0.009(4) -0.008(4) -0.016(5)
C4 0.039(5) 0.046(5) 0.031(4) 0.015(4) -0.007(4) -0.003(4)
C5 0.043(5) 0.042(5) 0.012(3) 0.003(3) 0.005(3) -0.013(4)
C6 0.051(5) 0.033(5) 0.043(4) -0.006(4) 0.011(4) -0.008(4)
C7 0.060(6) 0.037(5) 0.042(5) 0.001(4) 0.007(4) -0.015(5)
C8 0.040(5) 0.072(6) 0.036(4) -0.012(4) 0.004(4) -0.031(5)
C9 0.029(5) 0.052(5) 0.035(4) -0.003(4) -0.012(4) -0.009(4)
C10 0.030(4) 0.031(4) 0.027(4) -0.009(3) -0.005(3) -0.010(4)
C11 0.039(5) 0.038(4) 0.028(4) -0.014(4) 0.003(3) -0.015(4)
C12 0.038(4) 0.027(4) 0.036(4) -0.011(3) 0.007(3) -0.014(4)
C13 0.060(6) 0.057(5) 0.028(4) -0.013(4) 0.009(4) -0.029(5)
C14 0.065(6) 0.042(5) 0.033(4) -0.004(4) 0.013(4) -0.012(5)
C15 0.030(4) 0.041(4) 0.035(4) -0.004(3) -0.005(3) -0.003(4)
C16 0.047(5) 0.041(5) 0.054(5) 0.009(4) -0.010(4) 0.007(4)
C17 0.032(5) 0.078(7) 0.042(4) 0.001(5) -0.008(4) 0.006(5)
C18 0.044(5) 0.061(6) 0.034(4) 0.000(4) -0.002(4) -0.030(5)
C19 0.048(5) 0.040(5) 0.025(4) 0.000(3) -0.002(4) -0.010(4)
C20 0.026(4) 0.029(4) 0.032(4) 0.001(3) 0.000(3) -0.005(3)
C21 0.062(6) 0.040(5) 0.052(5) -0.002(4) -0.001(4) -0.026(5)
C22 0.066(6) 0.039(5) 0.072(6) 0.022(5) -0.004(5) -0.024(5)
C23 0.130(10) 0.029(5) 0.084(7) 0.014(5) 0.018(7) -0.024(6)
C24 0.088(8) 0.044(6) 0.108(7) 0.047(6) 0.023(7) 0.032(6)
C25 0.058(6) 0.042(5) 0.079(6) 0.022(5) 0.015(5) 0.004(5)
C26 0.042(5) 0.023(4) 0.024(4) -0.002(3) 0.004(3) -0.006(4)
C27 0.104(8) 0.085(7) 0.026(4) 0.005(4) -0.008(5) 0.044(6)
C28 0.098(9) 0.132(10) 0.042(5) 0.027(6) 0.006(5) 0.063(8)
C29 0.082(8) 0.121(9) 0.076(7) 0.029(7) -0.043(6) 0.025(7)
C30 0.035(5) 0.102(8) 0.092(7) 0.041(6) 0.017(5) 0.020(5)
C31 0.046(6) 0.081(7) 0.079(6) 0.037(5) 0.017(5) 0.009(5)
C32 0.023(4) 0.049(5) 0.026(4) -0.001(4) 0.003(3) -0.008(4)
C33 0.048(5) 0.049(5) 0.050(5) -0.008(4) -0.004(4) 0.007(5)
C34 0.055(6) 0.098(8) 0.082(7) 0.026(6) 0.010(5) 0.036(6)
C35 0.041(6) 0.082(8) 0.131(9) -0.038(7) 0.017(6) -0.010(6)
C36 0.033(5) 0.064(6) 0.096(7) 0.000(5) 0.017(5) -0.002(5)
C37 0.049(6) 0.054(6) 0.123(8) 0.005(6) 0.039(6) 0.008(5)
C38 0.042(5) 0.051(5) 0.047(4) 0.019(4) 0.011(4) 0.002(4)
B1 0.054(7) 0.050(7) 0.063(7) -0.012(6) 0.016(6) 0.009(6)
F1 0.042(3) 0.142(5) 0.093(4) -0.018(4) 0.002(3) 0.010(3)
F2 0.105(4) 0.057(3) 0.080(3) -0.007(3) 0.016(3) 0.022(3)
F3 0.126(5) 0.067(4) 0.147(5) 0.006(4) 0.059(4) -0.004(4)
F4 0.067(3) 0.139(5) 0.066(3) -0.024(3) 0.006(3) 0.014(4)
B2 0.102(12) 0.053(8) 0.036(6) -0.018(6) -0.011(7) 0.016(8)
F5 0.152(5) 0.056(3) 0.052(3) 0.005(3) 0.019(3) 0.009(3)
F6 0.071(9) 0.124(12) 0.126(14) -0.030(10) 0.060(10) -0.002(10)
F6' 0.129(25) 0.086(13) 0.099(14) -0.044(11) 0.015(19) 0.016(21)
F7 0.103(9) 0.123(17) 0.085(8) -0.015(9) 0.033(8) -0.060(11)
F7' 0.425(61) 0.039(14) 0.058(16) 0.016(11) 0.092(39) 0.047(35)
F8 0.050(7) 0.224(24) 0.082(8) -0.011(12) -0.005(6) 0.028(10)
F8' 0.049(11) 0.173(21) 0.099(12) -0.017(13) -0.014(9) 0.009(13)

loop_
_atom_site_label
_atom_site_type_symbol
_atom_site_fract_x
_atom_site_fract_y
_atom_site_fract_z
_atom_site_U_iso_or_equiv
_atom_site_thermal_displace_type
_atom_site_occupancy
_atom_site_calc_flag
_atom_site_refinement_flags
Pd Pd 0.21755(5) 1.32410(3) 0.38067(2) 0.0276(2) Uani 1 d .
Fe Fe 0.41597(9) 1.48865(6) 0.31018(4) 0.0310(3) Uani 1 d .
P1 P 0.0986(2) 1.22730(10) 0.33676(7) 0.0285(5) Uani 1 d .
P2 P 0.1734(2) 1.30502(11) 0.47182(7) 0.0308(5) Uani 1 d .
O1 O 0.2656(4) 1.3362(3) 0.2919(2) 0.0325(12) Uani 1 d .
O2 O 0.3292(4) 1.4222(3) 0.4209(2) 0.0363(12) Uani 1 d .
C1 C 0.4385(7) 1.4050(4) 0.2499(2) 0.036(2) Uani 1 d .
H1A H 0.5024(7) 1.3623(4) 0.2542(2) 0.043 Uiso 1 calc R
C2 C 0.4532(8) 1.4806(4) 0.2254(3) 0.042(2) Uani 1 d .
H2A H 0.5295(8) 1.5006(4) 0.2100(3) 0.050 Uiso 1 calc R
C3 C 0.3390(8) 1.5222(5) 0.2281(3) 0.050(2) Uani 1 d .
H3A H 0.3230(8) 1.5773(5) 0.2152(3) 0.060 Uiso 1 calc R
C4 C 0.2530(7) 1.4744(4) 0.2537(3) 0.040(2) Uani 1 d .
H4A H 0.1661(7) 1.4886(4) 0.2607(3) 0.048 Uiso 1 calc R
C5 C 0.3165(7) 1.4024(4) 0.2678(2) 0.032(2) Uani 1 d .
C6 C 0.3728(8) 1.5520(4) 0.3799(3) 0.042(2) Uani 1 d .
H6A H 0.2909(8) 1.5778(4) 0.3836(3) 0.050 Uiso 1 calc R
C7 C 0.4793(8) 1.5861(5) 0.3572(3) 0.046(2) Uani 1 d .
H7A H 0.4834(8) 1.6401(5) 0.3413(3) 0.056 Uiso 1 calc R
C8 C 0.5755(7) 1.5294(5) 0.3601(3) 0.049(2) Uani 1 d .
H8A H 0.6591(7) 1.5367(5) 0.3464(3) 0.059 Uiso 1 calc R
C9 C 0.5331(7) 1.4602(5) 0.3834(3) 0.040(2) Uani 1 d .
H9A H 0.5816(7) 1.4107(5) 0.3907(3) 0.048 Uiso 1 calc R
C10 C 0.4077(7) 1.4746(4) 0.3956(3) 0.030(2) Uani 1 d .
C11 C 0.2319(7) 1.2733(4) 0.2493(3) 0.035(2) Uani 1 d .
H11A H 0.3040(7) 1.2618(4) 0.2283(3) 0.042 Uiso 1 calc R
H11B H 0.1602(7) 1.2898(4) 0.2204(3) 0.042 Uiso 1 calc R
C12 C 0.1970(6) 1.2018(4) 0.2808(3) 0.033(2) Uani 1 d .
H12A H 0.2743(6) 1.1755(4) 0.2992(3) 0.040 Uiso 1 calc R
H12B H 0.1508(6) 1.1652(4) 0.2526(3) 0.040 Uiso 1 calc R
C13 C 0.3528(7) 1.4249(4) 0.4842(3) 0.048(2) Uani 1 d .
H13A H 0.3693(7) 1.4791(4) 0.4974(3) 0.057 Uiso 1 calc R
H13B H 0.4274(7) 1.3930(4) 0.4985(3) 0.057 Uiso 1 calc R
C14 C 0.2412(7) 1.3943(4) 0.5075(3) 0.046(2) Uani 1 d .
H14A H 0.1757(7) 1.4352(4) 0.5037(3) 0.055 Uiso 1 calc R
H14B H 0.2647(7) 1.3836(4) 0.5495(3) 0.055 Uiso 1 calc R
C15 C -0.0575(6) 1.3532(4) 0.2905(3) 0.036(2) Uani 1 d .
H15A H 0.0029(6) 1.3666(4) 0.2635(3) 0.043 Uiso 1 calc R
H15B H -0.0312(6) 1.3805(4) 0.3277(3) 0.043 Uiso 1 calc R
C16 C -0.1897(7) 1.3803(4) 0.2647(3) 0.049(2) Uani 1 d .
H16A H -0.1887(7) 1.4371(4) 0.2577(3) 0.059 Uiso 1 calc R
H16B H -0.2491(7) 1.3698(4) 0.2928(3) 0.059 Uiso 1 calc R
C17 C -0.2344(7) 1.3378(5) 0.2070(3) 0.052(2) Uani 1 d .
H17A H -0.3215(7) 1.3538(5) 0.1923(3) 0.063 Uiso 1 calc R
H17B H -0.1801(7) 1.3527(5) 0.1776(3) 0.063 Uiso 1 calc R
C18 C -0.2296(7) 1.2501(5) 0.2155(3) 0.047(2) Uani 1 d .
H18A H -0.2526(7) 1.2243(5) 0.1774(3) 0.056 Uiso 1 calc R
H18B H -0.2924(7) 1.2348(5) 0.2409(3) 0.056 Uiso 1 calc R
C19 C -0.1001(7) 1.2217(4) 0.2427(3) 0.038(2) Uani 1 d .
H19A H -0.0389(7) 1.2307(4) 0.2151(3) 0.046 Uiso 1 calc R
H19B H -0.1035(7) 1.1651(4) 0.2501(3) 0.046 Uiso 1 calc R
C20 C -0.0554(6) 1.2651(4) 0.3009(3) 0.029(2) Uani 1 d .
H20A H -0.1185(6) 1.2539(4) 0.3277(3) 0.035 Uiso 1 calc R
C21 C -0.0465(7) 1.0917(4) 0.3557(3) 0.052(2) Uani 1 d .
H21A H -0.1183(7) 1.1281(4) 0.3540(3) 0.063 Uiso 1 calc R
H21B H -0.0435(7) 1.0714(4) 0.3160(3) 0.063 Uiso 1 calc R
C22 C -0.0661(8) 1.0241(4) 0.3963(3) 0.060(2) Uani 1 d .
H22A H -0.0746(8) 1.0446(4) 0.4354(3) 0.072 Uiso 1 calc R
H22B H -0.1448(8) 0.9965(4) 0.3813(3) 0.072 Uiso 1 calc R
C23 C 0.0437(10) 0.9675(5) 0.4008(4) 0.081(3) Uani 1 d .
H23A H 0.0458(10) 0.9421(5) 0.3626(4) 0.097 Uiso 1 calc R
H23B H 0.0322(10) 0.9265(5) 0.4295(4) 0.097 Uiso 1 calc R
C24 C 0.1689(9) 1.0100(5) 0.4194(4) 0.079(3) Uani 1 d .
H24A H 0.1710(9) 1.0289(5) 0.4598(4) 0.095 Uiso 1 calc R
H24B H 0.2390(9) 0.9728(5) 0.4188(4) 0.095 Uiso 1 calc R
C25 C 0.1885(8) 1.0795(4) 0.3798(3) 0.059(2) Uani 1 d .
H25A H 0.1975(8) 1.0606(4) 0.3403(3) 0.071 Uiso 1 calc R
H25B H 0.2664(8) 1.1076(4) 0.3953(3) 0.071 Uiso 1 calc R
C26 C 0.0752(6) 1.1353(4) 0.3766(3) 0.030(2) Uani 1 d .
H26A H 0.0696(6) 1.1510(4) 0.4177(3) 0.036 Uiso 1 calc R
C27 C 0.2604(9) 1.2192(5) 0.5749(3) 0.073(3) Uani 1 d .
H27A H 0.1731(9) 1.2211(5) 0.5839(3) 0.088 Uiso 1 calc R
H27B H 0.3064(9) 1.2646(5) 0.5936(3) 0.088 Uiso 1 calc R
C28 C 0.3244(9) 1.1430(6) 0.5990(3) 0.091(4) Uani 1 d .
H28A H 0.3261(9) 1.1416(6) 0.6418(3) 0.109 Uiso 1 calc R
H28B H 0.2742(9) 1.0980(6) 0.5824(3) 0.109 Uiso 1 calc R
C29 C 0.4577(9) 1.1355(7) 0.5848(4) 0.098(4) Uani 1 d .
H29A H 0.5107(9) 1.1773(7) 0.6046(4) 0.118 Uiso 1 calc R
H29B H 0.4935(9) 1.0848(7) 0.5990(4) 0.118 Uiso 1 calc R
C30 C 0.4580(7) 1.1413(6) 0.5200(4) 0.076(3) Uani 1 d .
H30A H 0.4138(7) 1.0956(6) 0.5009(4) 0.091 Uiso 1 calc R
H30B H 0.5459(7) 1.1399(6) 0.5116(4) 0.091 Uiso 1 calc R
C31 C 0.3946(7) 1.2159(5) 0.4941(4) 0.068(3) Uani 1 d .
H31A H 0.3921(7) 1.2154(5) 0.4513(4) 0.081 Uiso 1 calc R
H31B H 0.4443(7) 1.2617(5) 0.5095(4) 0.081 Uiso 1 calc R
C32 C 0.2602(6) 1.2227(4) 0.5092(3) 0.033(2) Uani 1 d .
H32A H 0.2155(6) 1.1747(4) 0.4933(3) 0.039 Uiso 1 calc R
C33 C -0.0696(7) 1.3698(5) 0.4623(3) 0.050(2) Uani 1 d .
H33A H -0.0883(7) 1.3588(5) 0.4201(3) 0.060 Uiso 1 calc R
H33B H -0.0230(7) 1.4197(5) 0.4669(3) 0.060 Uiso 1 calc R
C34 C -0.1923(8) 1.3787(6) 0.4870(4) 0.078(3) Uani 1 d .
H34A H -0.1748(8) 1.4057(6) 0.5250(4) 0.094 Uiso 1 calc R
H34B H -0.2488(8) 1.4126(6) 0.4606(4) 0.094 Uiso 1 calc R
C35 C -0.2584(8) 1.3066(6) 0.4955(4) 0.084(3) Uani 1 d .
H35A H -0.3024(8) 1.2895(6) 0.4573(4) 0.101 Uiso 1 calc R
H35B H -0.3234(8) 1.3178(6) 0.5207(4) 0.101 Uiso 1 calc R
C36 C -0.1782(7) 1.2396(5) 0.5221(4) 0.063(3) Uani 1 d .
H36A H -0.2272(7) 1.1907(5) 0.5169(4) 0.076 Uiso 1 calc R
H36B H -0.1556(7) 1.2487(5) 0.5644(4) 0.076 Uiso 1 calc R
C37 C -0.0584(8) 1.2312(5) 0.4940(4) 0.073(3) Uani 1 d .
H37A H -0.0030(8) 1.1925(5) 0.5164(4) 0.088 Uiso 1 calc R
H37B H -0.0809(8) 1.2107(5) 0.4541(4) 0.088 Uiso 1 calc R
C38 C 0.0130(7) 1.3057(4) 0.4911(3) 0.046(2) Uani 1 d .
H38A H 0.0270(7) 1.3227(4) 0.5327(3) 0.055 Uiso 1 calc R
B1 B 0.5461(10) 1.2032(6) 0.3452(5) 0.055(3) Uani 1 d .
F1 F 0.6739(4) 1.1985(3) 0.3575(2) 0.093(2) Uani 1 d .
F2 F 0.5005(5) 1.2683(3) 0.3709(2) 0.080(2) Uani 1 d .
F3 F 0.4903(6) 1.1387(3) 0.3661(3) 0.109(2) Uani 1 d .
F4 F 0.5113(5) 1.2062(3) 0.2851(2) 0.091(2) Uani 1 d .
B2 B 1.0420(14) 1.0752(7) 0.1473(4) 0.066(4) Uani 1 d .
F5 F 1.0428(6) 1.0528(3) 0.2044(2) 0.086(2) Uani 1 d .
F6 F 1.1198(12) 1.0243(13) 0.1212(8) 0.103(6) Uani 0.60 d P
F6' F 1.0425(27) 1.0299(15) 0.1054(11) 0.105(8) Uani 0.40 d P
F7 F 1.1285(12) 1.1360(12) 0.1456(9) 0.102(7) Uani 0.60 d P
F7' F 1.0341(47) 1.1444(13) 0.1372(10) 0.168(19) Uani 0.40 d P
F8 F 0.9276(11) 1.1108(15) 0.1318(6) 0.120(7) Uani 0.60 d P
F8' F 0.9295(18) 1.0249(15) 0.1185(8) 0.109(6) Uani 0.40 d P

loop_
_atom_type_symbol
_atom_type_description
_atom_type_scat_dispersion_real
_atom_type_scat_dispersion_imag
_atom_type_scat_source
C C 0.0033 0.0016 'International Tables Vol C Tables 4.2.6.8 and 6.1.1.4'
H H 0.0000 0.0000 'International Tables Vol C Tables 4.2.6.8 and 6.1.1.4'
B B 0.0013 0.0007 'International Tables Vol C Tables 4.2.6.8 and 6.1.1.4'
O O 0.0106 0.0060 'International Tables Vol C Tables 4.2.6.8 and 6.1.1.4'
F F 0.0171 0.0103 'International Tables Vol C Tables 4.2.6.8 and 6.1.1.4'
P P 0.1023 0.0942 'International Tables Vol C Tables 4.2.6.8 and 6.1.1.4'
Fe Fe 0.3463 0.8444 'International Tables Vol C Tables 4.2.6.8 and 6.1.1.4'
Pd Pd -0.9988 1.0072 'International Tables Vol C Tables 4.2.6.8 and 6.1.1.4'

loop_
_geom_angle_atom_site_label_1
_geom_angle_atom_site_label_2
_geom_angle_atom_site_label_3
_geom_angle
O2 Pd O1 98.0(2)
O2 Pd P1 177.51(12)
O1 Pd P1 80.68(12)
O2 Pd P2 83.48(12)
O1 Pd P2 176.76(13)
P1 Pd P2 97.90(7)
C5 Fe C10 107.6(3)
C5 Fe C9 117.4(3)
C10 Fe C9 41.6(3)
C5 Fe C1 41.3(3)
C10 Fe C1 128.1(3)
C9 Fe C1 106.6(3)
C5 Fe C4 41.3(3)
C10 Fe C4 117.7(3)
C9 Fe C4 151.9(3)
C1 Fe C4 69.5(3)
C5 Fe C3 68.5(3)
C10 Fe C3 151.9(3)
C9 Fe C3 165.6(3)
C1 Fe C3 68.4(3)
C4 Fe C3 40.7(3)
C5 Fe C8 151.1(3)
C10 Fe C8 68.4(3)
C9 Fe C8 40.3(3)
C1 Fe C8 117.2(3)
C4 Fe C8 166.6(3)
C3 Fe C8 128.7(3)
C5 Fe C6 128.0(3)
C10 Fe C6 40.7(3)
C9 Fe C6 69.5(3)
C1 Fe C6 166.5(3)
C4 Fe C6 107.5(3)
C3 Fe C6 118.4(3)
C8 Fe C6 68.8(3)
C5 Fe C7 167.1(3)
C10 Fe C7 68.4(3)
C9 Fe C7 68.4(3)
C1 Fe C7 150.7(3)
C4 Fe C7 128.6(3)
C3 Fe C7 108.9(3)
C8 Fe C7 40.2(3)
C6 Fe C7 41.2(3)
C5 Fe C2 69.1(3)
C10 Fe C2 166.3(3)
C9 Fe C2 127.0(3)
C1 Fe C2 40.9(3)
C4 Fe C2 69.1(3)
C3 Fe C2 40.6(3)
C8 Fe C2 107.7(3)
C6 Fe C2 151.6(3)
C7 Fe C2 117.7(3)
C12 P1 C20 109.2(3)
C12 P1 C26 106.2(3)
C20 P1 C26 110.2(3)
C12 P1 Pd 98.6(2)
C20 P1 Pd 111.0(2)
C26 P1 Pd 120.5(2)
C38 P2 C32 108.7(3)
C38 P2 C14 102.2(4)
C32 P2 C14 106.5(3)
C38 P2 Pd 123.5(2)
C32 P2 Pd 113.3(2)
C14 P2 Pd 100.3(2)
C5 O1 C11 113.3(4)
C5 O1 Pd 127.0(4)
C11 O1 Pd 119.4(4)
C10 O2 C13 111.5(5)
C10 O2 Pd 129.3(3)
C13 O2 Pd 117.4(4)
C5 C1 C2 107.4(7)
C5 C1 Fe 67.9(4)
C2 C1 Fe 70.4(4)
C3 C2 C1 107.1(7)
C3 C2 Fe 69.2(4)
C1 C2 Fe 68.7(4)
C4 C3 C2 109.8(7)
C4 C3 Fe 69.6(4)
C2 C3 Fe 70.2(4)
C3 C4 C5 106.1(7)
C3 C4 Fe 69.7(4)
C5 C4 Fe 67.6(4)
O1 C5 C1 124.2(7)
O1 C5 C4 126.1(6)
C1 C5 C4 109.5(6)
O1 C5 Fe 127.6(4)
C1 C5 Fe 70.8(4)
C4 C5 Fe 71.2(4)
C10 C6 C7 106.2(7)
C10 C6 Fe 68.0(4)
C7 C6 Fe 69.7(4)
C8 C7 C6 108.2(7)
C8 C7 Fe 69.6(4)
C6 C7 Fe 69.1(4)
C9 C8 C7 109.1(7)
C9 C8 Fe 68.9(4)
C7 C8 Fe 70.2(4)
C8 C9 C10 107.0(7)
C8 C9 Fe 70.8(4)
C10 C9 Fe 68.5(4)
C6 C10 O2 123.6(7)
C6 C10 C9 109.5(7)
O2 C10 C9 126.9(6)
C6 C10 Fe 71.3(4)
O2 C10 Fe 126.5(4)
C9 C10 Fe 69.9(4)
O1 C11 C12 109.1(5)
C11 C12 P1 110.8(4)
O2 C13 C14 108.8(6)
C13 C14 P2 114.9(5)
C20 C15 C16 110.7(6)
C15 C16 C17 110.8(6)
C18 C17 C16 110.8(6)
C17 C18 C19 112.5(6)
C18 C19 C20 111.1(6)
C15 C20 C19 109.8(5)
C15 C20 P1 114.0(5)
C19 C20 P1 111.7(4)
C22 C21 C26 111.2(6)
C23 C22 C21 110.9(7)
C22 C23 C24 110.8(7)
C25 C24 C23 112.7(7)
C24 C25 C26 109.7(6)
C21 C26 C25 110.3(6)
C21 C26 P1 115.2(4)
C25 C26 P1 113.0(5)
C32 C27 C28 109.5(6)
C29 C28 C27 112.2(9)
C30 C29 C28 110.1(7)
C29 C30 C31 112.6(8)
C30 C31 C32 110.7(6)
C27 C32 C31 110.7(6)
C27 C32 P2 115.5(5)
C31 C32 P2 112.4(5)
C38 C33 C34 113.1(7)
C35 C34 C33 115.6(8)
C34 C35 C36 116.1(7)
C35 C36 C37 111.3(8)
C38 C37 C36 113.9(7)
C37 C38 C33 111.7(6)
C37 C38 P2 120.5(6)
C33 C38 P2 114.2(5)
F1 B1 F3 110.5(8)
F1 B1 F2 111.2(8)
F3 B1 F2 107.5(8)
F1 B1 F4 109.6(8)
F3 B1 F4 108.2(8)
F2 B1 F4 109.8(8)
F7' B2 F6' 118.0(19)
F7' B2 F5 116.7(14)
F6' B2 F5 125.2(17)
F7' B2 F8 58.5(21)
F6' B2 F8 100.0(16)
F5 B2 F8 105.2(12)
F7' B2 F6 123.9(23)
F6' B2 F6 37.6(13)
F5 B2 F6 108.4(12)
F8 B2 F6 136.8(13)
F7' B2 F7 45.0(25)
F6' B2 F7 111.7(20)
F5 B2 F7 108.6(12)
F8 B2 F7 103.5(15)
F6 B2 F7 90.9(15)
F7' B2 F8' 115.5(25)
F6' B2 F8' 53.6(13)
F5 B2 F8' 99.1(12)
F8 B2 F8' 61.5(11)
F6 B2 F8' 86.7(13)
F7 B2 F8' 151.4(13)
F6' F6 B2 61.3(23)
F6 F6' B2 81.1(29)
F6 F6' F8' 140.3(39)
B2 F6' F8' 75.7(18)
F7' F7 B2 57.5(18)
F7 F7' B2 77.5(28)
F7 F7' F8 144.6(33)
B2 F7' F8 67.2(19)
F7' F8 B2 54.3(13)
F7' F8 F8' 115.3(19)
B2 F8 F8' 65.3(13)
F6' F8' F8 91.3(17)
F6' F8' B2 50.7(12)
F8 F8' B2 53.2(10)

loop_
_geom_bond_atom_site_label_1
_geom_bond_atom_site_label_2
_geom_bond_distance
Pd O2 2.178(4)
Pd O1 2.179(4)
Pd P1 2.231(2)
Pd P2 2.233(2)
Fe C5 1.985(7)
Fe C10 1.991(6)
Fe C9 2.010(6)
Fe C1 2.022(6)
Fe C4 2.032(7)
Fe C3 2.033(7)
Fe C8 2.034(7)
Fe C6 2.035(7)
Fe C7 2.042(7)
Fe C2 2.046(7)
P1 C12 1.820(6)
P1 C20 1.844(6)
P1 C26 1.848(6)
P2 C38 1.821(7)
P2 C32 1.826(7)
P2 C14 1.827(7)
O1 C5 1.397(7)
O1 C11 1.461(7)
O2 C10 1.401(7)
O2 C13 1.443(7)
C1 C5 1.415(9)
C1 C2 1.421(9)
C2 C3 1.415(10)
C3 C4 1.412(9)
C4 C5 1.416(9)
C6 C10 1.401(9)
C6 C7 1.434(10)
C7 C8 1.402(10)
C8 C9 1.394(9)
C9 C10 1.422(9)
C11 C12 1.488(8)
C13 C14 1.464(9)
C15 C20 1.517(9)
C15 C16 1.521(9)
C16 C17 1.528(9)
C17 C18 1.505(10)
C18 C19 1.511(9)
C19 C20 1.544(8)
C21 C22 1.512(9)
C21 C26 1.512(8)
C22 C23 1.507(11)
C23 C24 1.525(11)
C24 C25 1.524(10)
C25 C26 1.527(9)
C27 C32 1.510(8)
C27 C28 1.533(11)
C28 C29 1.504(12)
C29 C30 1.493(11)
C30 C31 1.521(10)
C31 C32 1.521(9)
C33 C38 1.496(9)
C33 C34 1.502(10)
C34 C35 1.439(11)
C35 C36 1.502(11)
C36 C37 1.512(10)
C37 C38 1.485(10)
B1 F1 1.352(11)
B1 F3 1.366(11)
B1 F2 1.375(10)
B1 F4 1.379(10)
B2 F7' 1.20(2)
B2 F6' 1.23(3)
B2 F5 1.366(11)
B2 F8 1.36(2)
B2 F6 1.39(2)
B2 F7 1.39(2)
B2 F8' 1.54(2)
F6 F6' 0.86(2)
F6' F8' 1.28(3)
F7 F7' 1.01(5)
F7' F8 1.26(4)
F8 F8' 1.49(2)
